data_1574825
loop_
_publ_author_name
'Nguyen, Tri Minh'
'Tawfik, Sherif Abdulkader'
'Tran, Truyen'
'Gupta, Sunil'
'Rana, Santu'
'Venkatesh, Svetha'

_publ_section_title
;
 The search for superionic solid-state electrolytes using a
 physics-informed generative model.
;
_journal_issue 17
_journal_name_full 'Materials horizons'
_journal_page_first 6945
_journal_page_last 6955
_journal_paper_doi 10.1039/d5mh00767d
_journal_volume 12
_journal_year 2025
_chemical_formula_structural Li2IBr
_chemical_formula_sum 'Br4 I4 Li8'
_space_group_IT_number 1
_space_group_name_Hall 'P 1'
_space_group_name_H-M_alt 'P 1'
_symmetry_Int_Tables_number 1
_symmetry_space_group_name_H-M 'P 1'
_audit_update_record
;
2025-04-08 deposited with the CCDC.	2025-06-06 downloaded from the CCDC.
;
_cell_angle_alpha 89.99975518
_cell_angle_beta 89.99975179
_cell_angle_gamma 89.99933297
_cell_formula_units_Z 4
_cell_length_a 6.89761845
_cell_length_b 6.89761779
_cell_length_c 9.07397362
_cell_volume 431.714
_cod_data_source_file d5mh00767d3.cif
_cod_data_source_block Li2IBr
_cod_depositor_comments 'Adding full bibliography for 1574820--1574854.cif.'
_cod_original_cell_volume 431.71367401
_cod_original_formula_sum 'Li8 I4 Br4'
_cod_database_code 1574825

loop_
_symmetry_equiv_pos_site_id
_symmetry_equiv_pos_as_xyz
1 'x, y, z'

loop_
_atom_site_type_symbol
_atom_site_label
_atom_site_symmetry_multiplicity
_atom_site_fract_x
_atom_site_fract_y
_atom_site_fract_z
_atom_site_occupancy
Li Li0 1 0.75009686 0.25009914 0.66261506 1
Li Li1 1 0.24990206 0.74990431 0.66261771 1
Li Li2 1 0.25009843 0.24990373 0.66261313 1
Li Li3 1 0.74990202 0.75010014 0.66260859 1
Li Li4 1 0.25009829 0.75009593 0.16261792 1
Li Li5 1 0.74990257 0.24990026 0.16261053 1
Li Li6 1 0.75009780 0.74990085 0.16260718 1
Li Li7 1 0.24990349 0.25009516 0.16260986 1
I I8 1 0.00000110 0.00000113 0.50689142 1
I I9 1 0.49999736 0.50000083 0.50689143 1
I I10 1 0.49999739 0.49999888 0.00688980 1
I I11 1 0.00000193 -0.00000266 0.00688979 1
Br Br12 1 -0.00000194 0.49999881 0.25799539 1
Br Br13 1 0.50000267 -0.00000050 0.25799631 1
Br Br14 1 0.50000141 0.00000230 0.75799687 1
Br Br15 1 -0.00000145 0.50000168 0.75799888 1
